data_7215320
loop_
_publ_author_name
'Yin, Pei-Xiu'
'Zhang, Jian'
'Qin, Ye-Yan'
'Cheng, Jian-Kai'
'Li, Zhao-Ji'
'Yao, Yuan-Gen'

_publ_section_title
;
 Role of molar-ratio, temperature and solvent on the Zn/Cd
 1,2,4-triazolate system with novel topological architectures
;
_journal_issue 10
_journal_name_full CrystEngComm
_journal_page_first 3536
_journal_paper_doi 10.1039/c0ce00762e
_journal_volume 13
_journal_year 2011
_chemical_formula_moiety 'C8 H9 N9 O2 Zn2'
_chemical_formula_sum 'C8 H9 N9 O2 Zn2'
_chemical_formula_weight 394.02
_chemical_name_systematic
;
?
;
_space_group_IT_number 62
_symmetry_cell_setting orthorhombic
_symmetry_space_group_name_Hall '-P 2ac 2n'
_symmetry_space_group_name_H-M 'P n m a'
_atom_sites_solution_hydrogens geom
_atom_sites_solution_primary direct
_atom_sites_solution_secondary difmap
_audit_creation_method SHELXL-97
_cell_angle_alpha 90.00
_cell_angle_beta 90.00
_cell_angle_gamma 90.00
_cell_formula_units_Z 4
_cell_length_a 7.663(3)
_cell_length_b 10.104(4)
_cell_length_c 17.426(8)
_cell_measurement_reflns_used 1428
_cell_measurement_temperature 293(2)
_cell_measurement_theta_max 27.4719
_cell_measurement_theta_min 2.3296
_cell_volume 1349.2(10)
_computing_structure_refinement 'SHELXL-97 (Sheldrick, 1997)'
_computing_structure_solution 'SHELXS-97 (Sheldrick, 1990)'
_diffrn_ambient_temperature 293(2)
_diffrn_measured_fraction_theta_full 0.971
_diffrn_measured_fraction_theta_max 0.971
_diffrn_measurement_device_type 'Bruker P4'
_diffrn_measurement_method '\w scans'
_diffrn_radiation_monochromator graphite
_diffrn_radiation_source 'fine-focus sealed tube'
_diffrn_radiation_type MoK\a
_diffrn_radiation_wavelength 0.71073
_diffrn_reflns_av_R_equivalents 0.0341
_diffrn_reflns_av_sigmaI/netI 0.0213
_diffrn_reflns_limit_h_max 9
_diffrn_reflns_limit_h_min -9
_diffrn_reflns_limit_k_max 13
_diffrn_reflns_limit_k_min -13
_diffrn_reflns_limit_l_max 22
_diffrn_reflns_limit_l_min -16
_diffrn_reflns_number 9697
_diffrn_reflns_theta_full 27.45
_diffrn_reflns_theta_max 27.45
_diffrn_reflns_theta_min 2.33
_diffrn_standards_decay_% none
_diffrn_standards_interval_count none
_diffrn_standards_interval_time 0
_diffrn_standards_number none
_exptl_absorpt_coefficient_mu 3.575
_exptl_absorpt_correction_T_max 0.628
_exptl_absorpt_correction_T_min 0.554
_exptl_absorpt_correction_type multi-scan
_exptl_absorpt_process_details crystalclear
_exptl_crystal_colour Yellow
_exptl_crystal_density_diffrn 1.940
_exptl_crystal_density_method 'not measured'
_exptl_crystal_description Needle
_exptl_crystal_F_000 784
_exptl_crystal_size_max 0.1800
_exptl_crystal_size_mid 0.1400
_exptl_crystal_size_min 0.1300
_refine_diff_density_max 1.208
_refine_diff_density_min -0.491
_refine_diff_density_rms 0.097
_refine_ls_extinction_coef 0.0022(4)
_refine_ls_extinction_expression Fc^*^=kFc[1+0.001xFc^2^\l^3^/sin(2\q)]^-1/4^
_refine_ls_extinction_method SHELXL
_refine_ls_goodness_of_fit_ref 1.107
_refine_ls_hydrogen_treatment constr
_refine_ls_matrix_type full
_refine_ls_number_parameters 119
_refine_ls_number_reflns 1620
_refine_ls_number_restraints 0
_refine_ls_restrained_S_all 1.107
_refine_ls_R_factor_all 0.0349
_refine_ls_R_factor_gt 0.0312
_refine_ls_shift/su_max 0.001
_refine_ls_shift/su_mean 0.000
_refine_ls_structure_factor_coef Fsqd
_refine_ls_weighting_details 'calc w=1/[\s^2^(Fo^2^)+(0.0349P)^2^+1.8093P] where P=(Fo^2^+2Fc^2^)/3'
_refine_ls_weighting_scheme calc
_refine_ls_wR_factor_gt 0.0738
_refine_ls_wR_factor_ref 0.0761
_reflns_number_gt 1453
_reflns_number_total 1620
_reflns_threshold_expression >2sigma(I)
_cod_data_source_file c0ce00762e.txt
_cod_data_source_block 2
_cod_depositor_comments
;
The following automatic conversions were performed:

'_symmetry_cell_setting' value 'Orthorhombic' changed to
'orthorhombic' according to
/usr/data/users/saulius/automatic-downloads/retrospective/RSC/lib/dictionaries/cif_core.dic
dictionary named 'cif_core.dic' version 2.4.2 from
2011-04-26.

'_exptl_absorpt_correction_type' value 'Multi-scan'
changed to 'multi-scan' according to
/usr/data/users/saulius/automatic-downloads/retrospective/RSC/lib/dictionaries/cif_core.dic
dictionary named 'cif_core.dic' version 2.4.2 from 2011-04-26.

Automatic conversion script
Id: cif_fix_values 2281 2013-09-26 08:29:07Z andrius 
;
_cod_original_sg_symbol_H-M Pnma
_cod_database_code 7215320

loop_
_symmetry_equiv_pos_as_xyz
'x, y, z'
'-x+1/2, -y, z+1/2'
'x+1/2, -y+1/2, -z+1/2'
'-x, y+1/2, -z'
'-x, -y, -z'
'x-1/2, y, -z-1/2'
'-x-1/2, y-1/2, z-1/2'
'x, -y-1/2, z'

loop_
_atom_site_label
_atom_site_type_symbol
_atom_site_fract_x
_atom_site_fract_y
_atom_site_fract_z
_atom_site_U_iso_or_equiv
_atom_site_adp_type
_atom_site_occupancy
_atom_site_symmetry_multiplicity
_atom_site_calc_flag
_atom_site_refinement_flags
Zn1 Zn 0.15692(6) -0.2500 -0.08445(2) 0.02024(15) Uani 1 2 d S
Zn2 Zn -0.00750(5) 0.2500 -0.26119(2) 0.01578(14) Uani 1 2 d S
N1 N 0.1500(3) 0.0971(2) -0.20757(13) 0.0213(5) Uani 1 1 d .
N2 N 0.3258(3) 0.0983(2) -0.19236(13) 0.0199(4) Uani 1 1 d .
N3 N 0.2123(3) -0.0836(2) -0.14095(13) 0.0220(5) Uani 1 1 d .
N4 N 0.3390(4) -0.2500 0.14161(17) 0.0198(6) Uani 1 2 d S
N5 N 0.1621(4) -0.2500 0.15229(17) 0.0229(7) Uani 1 2 d S
N6 N 0.2130(4) -0.2500 0.02704(17) 0.0225(7) Uani 1 2 d S
C1 C 0.0894(4) -0.0117(3) -0.17613(16) 0.0276(6) Uani 1 1 d .
H1 H -0.0275 -0.0364 -0.1781 0.033 Uiso 1 1 calc R
C2 C 0.3576(3) -0.0111(3) -0.15323(16) 0.0261(6) Uani 1 1 d .
H2 H 0.4679 -0.0355 -0.1360 0.031 Uiso 1 1 calc R
C3 C 0.3633(5) -0.2500 0.0668(2) 0.0253(8) Uani 1 2 d S
H3 H 0.4729 -0.2500 0.0439 0.030 Uiso 1 2 calc SR
C4 C 0.0931(5) -0.2500 0.0832(2) 0.0272(9) Uani 1 2 d S
H4 H -0.0266 -0.2500 0.0742 0.033 Uiso 1 2 calc SR
C6 C -0.2252(15) -0.0891(11) -0.0332(7) 0.080(3) Uani 0.50 1 d P
H6A H -0.1048 -0.0656 -0.0266 0.120 Uiso 0.50 1 calc PR
H6B H -0.2800 -0.0966 0.0162 0.120 Uiso 0.50 1 calc PR
H6C H -0.2831 -0.0220 -0.0627 0.120 Uiso 0.50 1 calc PR
C5 C -0.2374(9) -0.2197(6) -0.0746(5) 0.045(2) Uani 0.50 1 d P
O1 O -0.1005(5) -0.2500 -0.0897(2) 0.0643(12) Uani 1 2 d S
O2 O -0.3850(6) -0.2500 -0.0834(3) 0.0719(14) Uani 1 2 d S

loop_
_atom_site_aniso_label
_atom_site_aniso_U_11
_atom_site_aniso_U_22
_atom_site_aniso_U_33
_atom_site_aniso_U_23
_atom_site_aniso_U_13
_atom_site_aniso_U_12
Zn1 0.0294(3) 0.0156(2) 0.0158(2) 0.000 -0.00019(16) 0.000
Zn2 0.0119(2) 0.0173(2) 0.0181(2) 0.000 -0.00031(14) 0.000
N1 0.0125(10) 0.0210(10) 0.0304(12) 0.0076(9) -0.0009(8) -0.0001(8)
N2 0.0129(10) 0.0210(10) 0.0259(11) 0.0047(9) -0.0015(8) -0.0007(8)
N3 0.0245(11) 0.0183(10) 0.0232(11) 0.0047(9) -0.0011(9) 0.0002(9)
N4 0.0132(14) 0.0286(16) 0.0176(14) 0.000 0.0004(11) 0.000
N5 0.0144(15) 0.0377(18) 0.0165(14) 0.000 0.0000(11) 0.000
N6 0.0249(16) 0.0267(16) 0.0160(15) 0.000 0.0006(12) 0.000
C1 0.0194(13) 0.0250(13) 0.0384(16) 0.0115(12) -0.0016(11) -0.0038(11)
C2 0.0196(12) 0.0256(13) 0.0331(14) 0.0092(11) -0.0027(11) 0.0021(11)
C3 0.0178(18) 0.038(2) 0.0197(17) 0.000 0.0041(14) 0.000
C4 0.0182(19) 0.045(2) 0.0180(18) 0.000 -0.0024(14) 0.000
C6 0.086(8) 0.067(6) 0.087(8) -0.014(6) 0.000(6) 0.011(6)
C5 0.028(3) 0.038(6) 0.068(4) 0.012(3) 0.002(3) -0.001(2)
O1 0.029(2) 0.099(4) 0.064(3) 0.000 -0.0036(18) 0.000
O2 0.038(2) 0.091(4) 0.087(4) 0.000 0.002(2) 0.000

loop_
_atom_type_symbol
_atom_type_description
_atom_type_scat_dispersion_real
_atom_type_scat_dispersion_imag
_atom_type_scat_source
C C 0.0033 0.0016 'International Tables Vol C Tables 4.2.6.8 and 6.1.1.4'
H H 0.0000 0.0000 'International Tables Vol C Tables 4.2.6.8 and 6.1.1.4'
N N 0.0061 0.0033 'International Tables Vol C Tables 4.2.6.8 and 6.1.1.4'
O O 0.0106 0.0060 'International Tables Vol C Tables 4.2.6.8 and 6.1.1.4'
Zn Zn 0.2839 1.4301 'International Tables Vol C Tables 4.2.6.8 and 6.1.1.4'

loop_
_geom_angle_atom_site_label_1
_geom_angle_atom_site_label_2
_geom_angle_atom_site_label_3
_geom_angle
_geom_angle_site_symmetry_1
_geom_angle_site_symmetry_3
O1 Zn1 N6 105.11(16) . .
O1 Zn1 N3 100.93(9) . 8
N6 Zn1 N3 115.86(8) . 8
O1 Zn1 N3 100.93(9) . .
N6 Zn1 N3 115.86(8) . .
N3 Zn1 N3 114.97(13) 8 .
N4 Zn2 N2 93.48(8) 2_554 6
N4 Zn2 N2 93.48(8) 2_554 3_454
N2 Zn2 N2 90.76(12) 6 3_454
N4 Zn2 N1 90.30(8) 2_554 8_565
N2 Zn2 N1 176.21(8) 6 8_565
N2 Zn2 N1 89.15(9) 3_454 8_565
N4 Zn2 N1 90.30(8) 2_554 .
N2 Zn2 N1 89.15(9) 6 .
N2 Zn2 N1 176.21(8) 3_454 .
N1 Zn2 N1 90.68(12) 8_565 .
N4 Zn2 N5 174.65(11) 2_554 5
N2 Zn2 N5 90.28(8) 6 5
N2 Zn2 N5 90.28(8) 3_454 5
N1 Zn2 N5 85.94(8) 8_565 5
N1 Zn2 N5 85.94(8) . 5
C1 N1 N2 105.9(2) . .
C1 N1 Zn2 125.34(18) . .
N2 N1 Zn2 128.48(16) . .
C2 N2 N1 105.9(2) . .
C2 N2 Zn2 132.85(18) . 6_655
N1 N2 Zn2 121.04(15) . 6_655
C1 N3 C2 102.3(2) . .
C1 N3 Zn1 122.29(18) . .
C2 N3 Zn1 135.33(18) . .
C3 N4 N5 105.9(3) . .
C3 N4 Zn2 134.6(3) . 2
N5 N4 Zn2 119.5(2) . 2
C4 N5 N4 105.9(3) . .
C4 N5 Zn2 124.3(3) . 5
N4 N5 Zn2 129.8(2) . 5
C3 N6 C4 102.1(3) . .
C3 N6 Zn1 133.5(3) . .
C4 N6 Zn1 124.3(3) . .
N1 C1 N3 113.4(2) . .
N1 C1 H1 123.3 . .
N3 C1 H1 123.3 . .
N2 C2 N3 112.6(2) . .
N2 C2 H2 123.7 . .
N3 C2 H2 123.7 . .
N4 C3 N6 112.9(3) . .
N4 C3 H3 123.5 . .
N6 C3 H3 123.5 . .
N5 C4 N6 113.1(3) . .
N5 C4 H4 123.5 . .
N6 C4 H4 123.5 . .
C5 C6 H6A 109.5 . .
C5 C6 H6B 109.5 . .
H6A C6 H6B 109.5 . .
C5 C6 H6C 109.5 . .
H6A C6 H6C 109.5 . .
H6B C6 H6C 109.5 . .
C5 C5 O1 74.2(3) 8 .
C5 C5 O2 75.0(3) 8 .
O1 C5 O2 142.4(7) . .
C5 C5 C6 151.1(5) 8 .
O1 C5 C6 107.0(7) . .
O2 C5 C6 110.4(7) . .
C5 O1 C5 31.6(7) 8 .
C5 O1 Zn1 157.2(5) 8 .
C5 O1 Zn1 157.2(5) . .
C5 O2 C5 30.0(6) . 8

loop_
_geom_bond_atom_site_label_1
_geom_bond_atom_site_label_2
_geom_bond_distance
_geom_bond_site_symmetry_2
Zn1 O1 1.975(4) .
Zn1 N6 1.990(3) .
Zn1 N3 1.994(2) 8
Zn1 N3 1.994(2) .
Zn2 N4 2.130(3) 2_554
Zn2 N2 2.153(2) 6
Zn2 N2 2.153(2) 3_454
Zn2 N1 2.171(2) 8_565
Zn2 N1 2.171(2) .
Zn2 N5 2.237(3) 5
N1 C1 1.314(3) .
N1 N2 1.373(3) .
N2 C2 1.321(3) .
N2 Zn2 2.153(2) 6_655
N3 C1 1.338(3) .
N3 C2 1.350(3) .
N4 C3 1.316(5) .
N4 N5 1.369(4) .
N4 Zn2 2.130(3) 2
N5 C4 1.314(5) .
N5 Zn2 2.237(3) 5
N6 C3 1.344(5) .
N6 C4 1.343(5) .
C1 H1 0.9300 .
C2 H2 0.9300 .
C3 H3 0.9300 .
C4 H4 0.9300 .
C6 C5 1.507(12) .
C6 H6A 0.9600 .
C6 H6B 0.9600 .
C6 H6C 0.9600 .
C5 C5 0.612(13) 8
C5 O1 1.124(8) .
C5 O2 1.182(8) .
O1 C5 1.124(8) 8
O2 C5 1.182(8) 8
